data_7020400
loop_
_publ_author_name
'Mart\'inez-Lillo, Jos\'e'
'Tomsa, Adrian-Raul'
'Li, Yanling'
'Chamoreau, Lise-Marie'
'Cremades, Eduard'
'Ruiz, Eliseo'
'Barra, Anne-Laure'
'Proust, Anna'
'Verdaguer, Michel'
'Gouzerh, Pierre'

_publ_section_title
;
 Synthesis, crystal structure and magnetism of new salicylamidoxime-based
 hexanuclear manganese(iii) single-molecule magnets.
;
_journal_issue 44
_journal_name_full 'Dalton transactions (Cambridge, England : 2003)'
_journal_page_first 13668
_journal_page_last 13681
_journal_paper_doi 10.1039/c2dt31443f
_journal_volume 41
_journal_year 2012
_chemical_formula_moiety 'C64 H90 Mn6 N12 O24, 4(C2 H6 O), C2 H6 O'
_chemical_formula_sum 'C74 H120 Mn6 N12 O29'
_chemical_formula_weight 1971.46
_chemical_name_systematic
;
?
;
_space_group_IT_number 15
_symmetry_cell_setting monoclinic
_symmetry_Int_Tables_number 15
_symmetry_space_group_name_Hall '-C 2yc'
_symmetry_space_group_name_H-M 'C 1 2/c 1'
_atom_sites_solution_hydrogens geom
_atom_sites_solution_primary direct
_atom_sites_solution_secondary difmap
_audit_creation_method SHELXL-97
_cell_angle_alpha 90.00
_cell_angle_beta 99.768(8)
_cell_angle_gamma 90.00
_cell_formula_units_Z 4
_cell_length_a 21.177(2)
_cell_length_b 15.5532(13)
_cell_length_c 27.8361(19)
_cell_measurement_reflns_used 205
_cell_measurement_temperature 200(2)
_cell_measurement_theta_max 22.4
_cell_measurement_theta_min 3.3
_cell_volume 9035.5(13)
_computing_cell_refinement 'Dirax/lsq (Duisenberg & Schreurs, 1989-2000)'
_computing_data_collection 'Collect (Nonius BV, 1997-2000)'
_computing_data_reduction 'EvalCCD (Duisenberg & Schreurs 1990-2000)'
_computing_molecular_graphics 'DIAMOND (Brandenburg, 1999)'
_computing_publication_material 'WinGX publication routines (Farrugia, 1999)'
_computing_structure_refinement 'SHELXL-97 (Sheldrick, 2008)'
_computing_structure_solution 'SIR92 (Giacovazzo et al, 1993)'
_diffrn_ambient_temperature 200(2)
_diffrn_detector_area_resol_mean 9
_diffrn_measured_fraction_theta_full 0.989
_diffrn_measured_fraction_theta_max 0.989
_diffrn_measurement_device_type KappaCCD
_diffrn_measurement_method 'CCD rotation images, thick slices'
_diffrn_radiation_monochromator graphite
_diffrn_radiation_source 'fine-focus sealed tube'
_diffrn_radiation_type MoK\a
_diffrn_radiation_wavelength 0.71073
_diffrn_reflns_av_R_equivalents 0.0395
_diffrn_reflns_av_sigmaI/netI 0.0535
_diffrn_reflns_limit_h_max 29
_diffrn_reflns_limit_h_min -28
_diffrn_reflns_limit_k_max 21
_diffrn_reflns_limit_k_min -21
_diffrn_reflns_limit_l_max 39
_diffrn_reflns_limit_l_min -39
_diffrn_reflns_number 51967
_diffrn_reflns_theta_full 30.00
_diffrn_reflns_theta_max 30.00
_diffrn_reflns_theta_min 1.63
_exptl_absorpt_coefficient_mu 0.895
_exptl_absorpt_correction_T_max 0.890
_exptl_absorpt_correction_T_min 0.591
_exptl_absorpt_correction_type multi-scan
_exptl_absorpt_process_details
;
SADABS Sheldrick, G. M. (1996). University of
G\=ottingen, Germany.
;
_exptl_crystal_colour black
_exptl_crystal_density_diffrn 1.449
_exptl_crystal_density_method 'not measured'
_exptl_crystal_description parallelepipped
_exptl_crystal_F_000 4120
_exptl_crystal_size_max 0.35
_exptl_crystal_size_mid 0.18
_exptl_crystal_size_min 0.13
_refine_diff_density_max 0.627
_refine_diff_density_min -0.404
_refine_diff_density_rms 0.071
_refine_ls_extinction_method none
_refine_ls_goodness_of_fit_ref 1.026
_refine_ls_hydrogen_treatment constr
_refine_ls_matrix_type full
_refine_ls_number_parameters 605
_refine_ls_number_reflns 13029
_refine_ls_number_restraints 0
_refine_ls_restrained_S_all 1.026
_refine_ls_R_factor_all 0.0867
_refine_ls_R_factor_gt 0.0467
_refine_ls_shift/su_max 0.048
_refine_ls_shift/su_mean 0.002
_refine_ls_structure_factor_coef Fsqd
_refine_ls_weighting_details 'calc w=1/[\s^2^(Fo^2^)+(0.0557P)^2^+8.2172P] where P=(Fo^2^+2Fc^2^)/3'
_refine_ls_weighting_scheme calc
_refine_ls_wR_factor_gt 0.1048
_refine_ls_wR_factor_ref 0.1183
_reflns_number_gt 8749
_reflns_number_total 13029
_reflns_threshold_expression >2\s(I)
_cod_data_source_file c2dt31443f.txt
_cod_data_source_block pg180510
_cod_original_cell_volume 9035.3(14)
_cod_original_sg_symbol_H-M 'C 2/c'
_cod_database_code 7020400

loop_
_symmetry_equiv_pos_as_xyz
'x, y, z'
'-x, y, -z+1/2'
'x+1/2, y+1/2, z'
'-x+1/2, y+1/2, -z+1/2'
'-x, -y, -z'
'x, -y, z-1/2'
'-x+1/2, -y+1/2, -z'
'x+1/2, -y+1/2, z-1/2'

loop_
_atom_site_label
_atom_site_type_symbol
_atom_site_fract_x
_atom_site_fract_y
_atom_site_fract_z
_atom_site_U_iso_or_equiv
_atom_site_adp_type
_atom_site_occupancy
_atom_site_symmetry_multiplicity
_atom_site_calc_flag
_atom_site_refinement_flags
_atom_site_disorder_assembly
_atom_site_disorder_group
Mn1 Mn 0.379736(15) 0.22115(2) 0.077013(11) 0.02413(9) Uani 1 1 d . A .
Mn2 Mn 0.244451(15) 0.15115(2) 0.015932(11) 0.02209(8) Uani 1 1 d . . .
Mn3 Mn 0.268375(16) 0.15887(2) 0.134995(11) 0.02524(9) Uani 1 1 d . . .
O1 O 0.29800(7) 0.17398(10) 0.07532(5) 0.0236(3) Uani 1 1 d . . .
O2 O 0.45850(7) 0.27673(11) 0.07598(5) 0.0290(3) Uani 1 1 d . . .
O3 O 0.30206(7) 0.21322(10) -0.01800(5) 0.0236(3) Uani 1 1 d . . .
O4 O 0.18545(7) 0.13550(10) -0.04350(5) 0.0267(3) Uani 1 1 d . . .
O5 O 0.18705(8) 0.12462(11) 0.10165(5) 0.0319(4) Uani 1 1 d . . .
O6 O 0.23158(8) 0.16552(11) 0.19176(5) 0.0329(4) Uani 1 1 d . . .
O7 O 0.38606(8) 0.25469(11) 0.14258(5) 0.0314(4) Uani 1 1 d . . .
O8 O 0.42466(8) 0.09606(11) 0.09114(6) 0.0395(4) Uani 1 1 d . . .
H8A H 0.3918 0.0605 0.0862 0.059 Uiso 1 1 d R A .
O9 O 0.28833(9) 0.02619(11) 0.00791(6) 0.0381(4) Uani 1 1 d . C .
H9A H 0.3040 0.0033 0.0355 0.057 Uiso 1 1 d R . .
O10 O 0.30424(10) 0.03233(12) 0.15096(7) 0.0449(5) Uani 1 1 d . . .
O11 O 0.34358(9) -0.03610(12) 0.09301(7) 0.0438(5) Uani 1 1 d . . .
O12 O 0.24019(8) 0.31449(11) 0.12276(6) 0.0340(4) Uani 1 1 d . . .
H12A H 0.2606 0.3385 0.0992 0.051 Uiso 1 1 d R . .
N1 N 0.36617(8) 0.21158(12) 0.00581(6) 0.0237(4) Uani 1 1 d . . .
N2 N 0.38982(10) 0.21656(15) -0.07161(7) 0.0366(5) Uani 1 1 d . . .
H2A H 0.4155 0.2377 -0.0894 0.044 Uiso 1 1 d R A .
H2B H 0.3467 0.2130 -0.0836 0.044 Uiso 1 1 d R . .
N3 N 0.18256(9) 0.10143(12) 0.05325(6) 0.0263(4) Uani 1 1 d . . .
N4 N 0.08950(11) 0.04039(17) 0.06644(8) 0.0507(7) Uani 1 1 d . . .
H4A H 0.0528 0.0218 0.0570 0.061 Uiso 1 1 d R . .
H4B H 0.0889 0.0747 0.0930 0.061 Uiso 1 1 d R . .
N5 N 0.34745(9) 0.21039(12) 0.17017(6) 0.0264(4) Uani 1 1 d . . .
N6 N 0.42030(10) 0.26119(15) 0.23362(7) 0.0397(5) Uani 1 1 d . . .
H6A H 0.4315 0.2796 0.2654 0.048 Uiso 1 1 d R . .
H6B H 0.4394 0.2876 0.2113 0.048 Uiso 1 1 d R . .
C1 C 0.49768(11) 0.25575(15) 0.04515(8) 0.0279(5) Uani 1 1 d . A .
C2 C 0.56371(11) 0.26403(17) 0.06103(9) 0.0359(6) Uani 1 1 d . . .
H2 H 0.5791 0.2852 0.0929 0.043 Uiso 1 1 calc R . .
C3 C 0.60669(12) 0.2419(2) 0.03114(10) 0.0445(7) Uani 1 1 d . . .
H3 H 0.6513 0.2486 0.0426 0.053 Uiso 1 1 calc R . .
C4 C 0.58616(13) 0.2102(2) -0.01484(11) 0.0475(7) Uani 1 1 d . . .
H4 H 0.6162 0.1934 -0.0348 0.057 Uiso 1 1 calc R . .
C5 C 0.52121(12) 0.20292(18) -0.03167(9) 0.0384(6) Uani 1 1 d . A .
H5 H 0.5068 0.1818 -0.0637 0.046 Uiso 1 1 calc R . .
C6 C 0.47623(11) 0.22601(15) -0.00257(8) 0.0281(5) Uani 1 1 d . . .
C7 C 0.40802(11) 0.21839(15) -0.02338(8) 0.0266(5) Uani 1 1 d . A .
C8 C 0.14548(11) 0.06769(15) -0.05112(8) 0.0269(5) Uani 1 1 d . . .
C9 C 0.12949(12) 0.03668(17) -0.09844(9) 0.0365(6) Uani 1 1 d . . .
H9 H 0.1452 0.0654 -0.1241 0.044 Uiso 1 1 calc R . .
C10 C 0.09147(14) -0.03458(19) -0.10879(10) 0.0472(7) Uani 1 1 d . . .
H10 H 0.0818 -0.0552 -0.1413 0.057 Uiso 1 1 calc R . .
C11 C 0.06740(15) -0.07624(19) -0.07236(10) 0.0489(7) Uani 1 1 d . . .
H11 H 0.0422 -0.1266 -0.0794 0.059 Uiso 1 1 calc R . .
C12 C 0.08004(13) -0.04452(18) -0.02560(10) 0.0424(6) Uani 1 1 d . . .
H12 H 0.0622 -0.0725 -0.0007 0.051 Uiso 1 1 calc R . .
C13 C 0.11873(11) 0.02809(15) -0.01392(8) 0.0301(5) Uani 1 1 d . . .
C14 C 0.13047(11) 0.05894(16) 0.03652(8) 0.0298(5) Uani 1 1 d . . .
C15 C 0.26379(11) 0.15679(15) 0.23703(8) 0.0276(5) Uani 1 1 d . . .
C16 C 0.23034(13) 0.12442(16) 0.27218(8) 0.0337(5) Uani 1 1 d . . .
H16 H 0.1867 0.1083 0.2629 0.040 Uiso 1 1 calc R . .
C17 C 0.25952(14) 0.11541(17) 0.32004(9) 0.0390(6) Uani 1 1 d . . .
H17 H 0.2358 0.0937 0.3434 0.047 Uiso 1 1 calc R . .
C18 C 0.32268(14) 0.13766(18) 0.33412(9) 0.0410(6) Uani 1 1 d . . .
H18 H 0.3428 0.1310 0.3671 0.049 Uiso 1 1 calc R . .
C19 C 0.35651(13) 0.16961(17) 0.30014(8) 0.0366(6) Uani 1 1 d . . .
H19 H 0.4002 0.1849 0.3100 0.044 Uiso 1 1 calc R . .
C20 C 0.32822(11) 0.18030(15) 0.25124(7) 0.0263(5) Uani 1 1 d . . .
C21 C 0.36634(11) 0.21849(15) 0.21707(8) 0.0262(5) Uani 1 1 d . . .
C22A C 0.4873(13) 0.0649(17) 0.1091(9) 0.082(4) Uani 0.40 1 d P A 1
H22A H 0.4846 0.0224 0.1352 0.098 Uiso 0.40 1 calc PR A 1
H22B H 0.5140 0.1134 0.1239 0.098 Uiso 0.40 1 calc PR A 1
C23A C 0.5186(6) 0.0253(7) 0.0730(5) 0.096(4) Uani 0.40 1 d P A 1
H23A H 0.4865 -0.0012 0.0479 0.145 Uiso 0.40 1 calc PR A 1
H23B H 0.5483 -0.0188 0.0884 0.145 Uiso 0.40 1 calc PR A 1
H23C H 0.5424 0.0690 0.0580 0.145 Uiso 0.40 1 calc PR A 1
C22B C 0.4783(8) 0.0850(10) 0.1284(5) 0.082(4) Uani 0.60 1 d P A 2
H22C H 0.4640 0.0873 0.1605 0.098 Uiso 0.60 1 calc PR A 2
H22D H 0.5087 0.1329 0.1271 0.098 Uiso 0.60 1 calc PR A 2
C23B C 0.5109(4) 0.0043(6) 0.1242(5) 0.159(5) Uani 0.60 1 d P A 2
H23D H 0.4802 -0.0382 0.1082 0.239 Uiso 0.60 1 calc PR A 2
H23E H 0.5296 -0.0164 0.1568 0.239 Uiso 0.60 1 calc PR A 2
H23F H 0.5449 0.0127 0.1049 0.239 Uiso 0.60 1 calc PR A 2
C24 C 0.29861(17) -0.0246(2) -0.03264(10) 0.0557(8) Uani 1 1 d . . .
H24A H 0.3444 -0.0407 -0.0290 0.067 Uiso 0.80 1 calc PR B 1
H24B H 0.2873 0.0090 -0.0631 0.067 Uiso 0.80 1 calc PR B 1
H24C H 0.2710 -0.0066 -0.0623 0.067 Uiso 0.20 1 d PR B 2
H24D H 0.2915 -0.0852 -0.0271 0.067 Uiso 0.20 1 d PR B 2
C25 C 0.2566(2) -0.1072(3) -0.03553(16) 0.0664(13) Uani 0.80 1 d P C 1
H25A H 0.2681 -0.1404 -0.0054 0.100 Uiso 0.80 1 calc PR C 1
H25B H 0.2640 -0.1423 -0.0633 0.100 Uiso 0.80 1 calc PR C 1
H25C H 0.2113 -0.0910 -0.0397 0.100 Uiso 0.80 1 calc PR C 1
C25B C 0.3765(9) -0.0043(9) -0.0352(6) 0.056(4) Uani 0.20 1 d P C 2
H25D H 0.4029 -0.0189 -0.0038 0.085 Uiso 0.20 1 calc PR C 2
H25E H 0.3817 0.0568 -0.0422 0.085 Uiso 0.20 1 calc PR C 2
H25F H 0.3899 -0.0391 -0.0610 0.085 Uiso 0.20 1 calc PR C 2
C26 C 0.31343(12) -0.03403(17) 0.12843(9) 0.0337(6) Uani 1 1 d . D .
C27 C 0.28718(15) -0.11787(19) 0.14475(11) 0.0481(7) Uani 1 1 d . . .
C28A C 0.3143(5) -0.1976(4) 0.1210(4) 0.081(3) Uani 0.50 1 d P D 1
H28A H 0.2935 -0.2499 0.1303 0.122 Uiso 0.50 1 calc PR D 1
H28B H 0.3606 -0.2015 0.1324 0.122 Uiso 0.50 1 calc PR D 1
H28C H 0.3058 -0.1915 0.0855 0.122 Uiso 0.50 1 calc PR D 1
C29A C 0.2154(5) -0.1144(8) 0.1228(6) 0.121(6) Uani 0.50 1 d P D 1
H29A H 0.2105 -0.1101 0.0872 0.182 Uiso 0.50 1 calc PR D 1
H29B H 0.1959 -0.0641 0.1356 0.182 Uiso 0.50 1 calc PR D 1
H29C H 0.1943 -0.1668 0.1316 0.182 Uiso 0.50 1 calc PR D 1
C30A C 0.2961(9) -0.1283(6) 0.1971(3) 0.120(6) Uani 0.50 1 d P D 1
H30A H 0.2750 -0.0809 0.2113 0.181 Uiso 0.50 1 calc PR D 1
H30B H 0.3420 -0.1279 0.2104 0.181 Uiso 0.50 1 calc PR D 1
H30C H 0.2774 -0.1830 0.2049 0.181 Uiso 0.50 1 calc PR D 1
C28B C 0.3411(5) -0.1723(7) 0.1659(7) 0.141(6) Uani 0.50 1 d P D 2
H28D H 0.3249 -0.2274 0.1758 0.212 Uiso 0.50 1 calc PR D 2
H28E H 0.3657 -0.1436 0.1944 0.212 Uiso 0.50 1 calc PR D 2
H28F H 0.3688 -0.1824 0.1416 0.212 Uiso 0.50 1 calc PR D 2
C29B C 0.2424(6) -0.1545(7) 0.1045(4) 0.107(5) Uani 0.50 1 d P D 2
H29D H 0.2298 -0.2122 0.1134 0.161 Uiso 0.50 1 calc PR D 2
H29E H 0.2629 -0.1581 0.0755 0.161 Uiso 0.50 1 calc PR D 2
H29F H 0.2043 -0.1179 0.0975 0.161 Uiso 0.50 1 calc PR D 2
C30B C 0.2480(8) -0.0989(8) 0.1845(5) 0.122(5) Uani 0.50 1 d P D 2
H30D H 0.2201 -0.0493 0.1749 0.183 Uiso 0.50 1 calc PR D 2
H30E H 0.2769 -0.0860 0.2150 0.183 Uiso 0.50 1 calc PR D 2
H30F H 0.2217 -0.1491 0.1891 0.183 Uiso 0.50 1 calc PR D 2
C31 C 0.24264(16) 0.3761(2) 0.16157(11) 0.0548(8) Uani 1 1 d . . .
H31A H 0.2718 0.3546 0.1907 0.066 Uiso 1 1 calc R . .
H31B H 0.2606 0.4307 0.1515 0.066 Uiso 1 1 calc R . .
C32 C 0.1812(2) 0.3925(3) 0.17421(15) 0.0840(13) Uani 1 1 d . . .
H32A H 0.1525 0.4157 0.1458 0.126 Uiso 1 1 calc R . .
H32B H 0.1855 0.4341 0.2010 0.126 Uiso 1 1 calc R . .
H32C H 0.1633 0.3387 0.1845 0.126 Uiso 1 1 calc R . .
O13 O 0.09168(10) 0.17498(15) 0.15905(7) 0.0565(6) Uani 1 1 d . . .
H13A H 0.1319 0.1787 0.1674 0.085 Uiso 1 1 d R . .
C33 C 0.06499(17) 0.2074(3) 0.19855(12) 0.0664(10) Uani 1 1 d . . .
H33A H 0.0956 0.2473 0.2180 0.080 Uiso 1 1 calc R . .
H33B H 0.0566 0.1594 0.2200 0.080 Uiso 1 1 calc R . .
C34 C 0.0056(2) 0.2522(4) 0.18059(14) 0.0937(15) Uani 1 1 d . . .
H34A H 0.0148 0.3046 0.1635 0.141 Uiso 1 1 calc R . .
H34B H -0.0157 0.2674 0.2081 0.141 Uiso 1 1 calc R . .
H34C H -0.0226 0.2148 0.1580 0.141 Uiso 1 1 calc R . .
O14 O 0.48132(9) 0.33131(12) 0.32802(6) 0.0415(4) Uani 1 1 d . . .
H14A H 0.4994 0.3060 0.3579 0.062 Uiso 1 1 d R . .
C35 C 0.4538(2) 0.4108(2) 0.33693(14) 0.0740(11) Uani 1 1 d . . .
H35A H 0.4209 0.4007 0.3577 0.089 Uiso 1 1 calc R . .
H35B H 0.4874 0.4476 0.3556 0.089 Uiso 1 1 calc R . .
C36 C 0.4254(4) 0.4556(3) 0.29506(19) 0.162(3) Uani 1 1 d . . .
H36A H 0.4576 0.4670 0.2744 0.243 Uiso 1 1 calc R . .
H36B H 0.4080 0.5102 0.3046 0.243 Uiso 1 1 calc R . .
H36C H 0.3907 0.4209 0.2769 0.243 Uiso 1 1 calc R . .
O15 O 0.4313(6) -0.0120(8) 0.2176(5) 0.210(5) Uiso 0.50 1 d P . .
C37 C 0.4772(8) 0.0511(11) 0.2327(6) 0.169(6) Uiso 0.50 1 d P . .
C38 C 0.5401(8) -0.0044(10) 0.2440(6) 0.151(5) Uiso 0.50 1 d P . .

loop_
_atom_site_aniso_label
_atom_site_aniso_U_11
_atom_site_aniso_U_22
_atom_site_aniso_U_33
_atom_site_aniso_U_23
_atom_site_aniso_U_13
_atom_site_aniso_U_12
Mn1 0.01946(16) 0.03414(19) 0.01805(15) 0.00102(13) 0.00106(12) -0.00576(14)
Mn2 0.02028(17) 0.02807(18) 0.01687(15) 0.00113(13) 0.00011(12) -0.00498(14)
Mn3 0.02156(17) 0.0366(2) 0.01678(15) 0.00148(13) 0.00116(12) -0.00534(14)
O1 0.0210(7) 0.0325(8) 0.0165(7) -0.0002(6) 0.0007(6) -0.0062(6)
O2 0.0203(8) 0.0407(9) 0.0256(8) -0.0014(7) 0.0029(6) -0.0076(7)
O3 0.0190(7) 0.0310(8) 0.0194(7) 0.0026(6) -0.0004(6) -0.0030(6)
O4 0.0277(8) 0.0300(8) 0.0205(7) 0.0008(6) -0.0014(6) -0.0082(7)
O5 0.0253(8) 0.0517(10) 0.0180(7) -0.0026(7) 0.0017(6) -0.0100(7)
O6 0.0248(8) 0.0546(11) 0.0194(7) 0.0005(7) 0.0037(6) -0.0033(8)
O7 0.0290(9) 0.0444(10) 0.0206(7) -0.0006(7) 0.0030(6) -0.0134(7)
O8 0.0284(9) 0.0423(10) 0.0449(10) 0.0094(8) -0.0023(8) -0.0001(8)
O9 0.0507(11) 0.0351(10) 0.0273(8) 0.0001(7) 0.0026(8) 0.0088(8)
O10 0.0603(13) 0.0343(10) 0.0385(10) 0.0074(8) 0.0035(9) 0.0009(9)
O11 0.0468(11) 0.0470(11) 0.0382(10) 0.0123(8) 0.0088(9) 0.0011(9)
O12 0.0334(9) 0.0422(10) 0.0251(8) -0.0054(7) 0.0012(7) 0.0007(8)
N1 0.0184(9) 0.0320(10) 0.0193(8) 0.0030(7) -0.0012(7) -0.0028(8)
N2 0.0240(10) 0.0667(15) 0.0193(9) 0.0007(9) 0.0044(8) 0.0013(10)
N3 0.0252(10) 0.0347(11) 0.0181(8) 0.0011(7) 0.0010(7) -0.0060(8)
N4 0.0343(12) 0.0878(19) 0.0307(11) -0.0053(12) 0.0072(10) -0.0323(13)
N5 0.0266(10) 0.0341(11) 0.0184(8) 0.0009(8) 0.0036(7) -0.0044(8)
N6 0.0356(12) 0.0611(15) 0.0204(9) -0.0035(9) -0.0008(8) -0.0166(11)
C1 0.0238(11) 0.0298(12) 0.0304(11) 0.0050(9) 0.0054(9) -0.0001(9)
C2 0.0248(12) 0.0440(15) 0.0373(13) 0.0025(11) 0.0006(10) -0.0036(11)
C3 0.0195(12) 0.0627(19) 0.0506(16) 0.0048(14) 0.0037(11) 0.0028(12)
C4 0.0257(13) 0.072(2) 0.0467(16) 0.0023(14) 0.0108(12) 0.0097(13)
C5 0.0307(13) 0.0536(17) 0.0315(13) 0.0002(11) 0.0067(10) 0.0063(12)
C6 0.0225(11) 0.0339(13) 0.0277(11) 0.0054(10) 0.0043(9) 0.0028(10)
C7 0.0239(11) 0.0312(12) 0.0248(11) 0.0013(9) 0.0046(9) 0.0027(9)
C8 0.0250(11) 0.0281(12) 0.0252(11) 0.0006(9) -0.0024(9) -0.0034(9)
C9 0.0387(14) 0.0415(15) 0.0272(12) -0.0023(11) -0.0006(10) -0.0079(12)
C10 0.0536(18) 0.0505(17) 0.0344(14) -0.0132(12) -0.0017(12) -0.0158(14)
C11 0.0566(19) 0.0400(16) 0.0478(16) -0.0098(13) 0.0024(14) -0.0231(14)
C12 0.0421(15) 0.0440(16) 0.0395(14) 0.0015(12) 0.0022(12) -0.0192(12)
C13 0.0269(12) 0.0322(13) 0.0292(11) 0.0011(10) -0.0011(9) -0.0052(10)
C14 0.0236(11) 0.0374(13) 0.0276(11) 0.0053(10) 0.0021(9) -0.0080(10)
C15 0.0330(12) 0.0292(12) 0.0212(10) -0.0008(9) 0.0058(9) 0.0018(10)
C16 0.0373(14) 0.0365(13) 0.0282(12) -0.0002(10) 0.0082(10) -0.0026(11)
C17 0.0549(17) 0.0397(15) 0.0251(12) 0.0068(10) 0.0145(11) 0.0020(13)
C18 0.0529(17) 0.0472(16) 0.0208(11) 0.0084(11) 0.0004(11) 0.0001(13)
C19 0.0368(14) 0.0466(16) 0.0244(11) 0.0051(10) -0.0008(10) 0.0015(12)
C20 0.0299(12) 0.0308(12) 0.0176(10) -0.0004(9) 0.0020(9) 0.0019(10)
C21 0.0259(11) 0.0294(12) 0.0214(10) 0.0007(9) -0.0011(8) 0.0020(9)
C22A 0.051(5) 0.066(8) 0.116(12) 0.025(7) -0.020(7) 0.000(5)
C23A 0.094(9) 0.065(7) 0.141(11) 0.026(7) 0.052(8) 0.025(6)
C22B 0.051(5) 0.066(8) 0.116(12) 0.025(7) -0.020(7) 0.000(5)
C23B 0.086(6) 0.082(6) 0.277(15) 0.006(8) -0.063(8) 0.045(5)
C24 0.072(2) 0.059(2) 0.0373(15) -0.0004(14) 0.0138(15) 0.0258(17)
C25 0.070(3) 0.059(3) 0.063(3) -0.021(2) -0.012(2) 0.021(2)
C25B 0.083(12) 0.034(8) 0.061(10) -0.005(7) 0.038(9) -0.006(8)
C26 0.0298(13) 0.0387(14) 0.0290(12) 0.0104(11) -0.0055(10) -0.0011(11)
C27 0.0561(19) 0.0399(16) 0.0497(16) 0.0052(13) 0.0133(14) -0.0106(14)
C28A 0.118(8) 0.027(3) 0.118(7) 0.002(4) 0.078(6) -0.007(4)
C29A 0.063(6) 0.087(9) 0.218(19) 0.011(9) 0.033(8) -0.038(6)
C30A 0.27(2) 0.047(5) 0.040(4) 0.018(4) 0.008(8) -0.015(8)
C28B 0.078(7) 0.072(7) 0.256(18) 0.097(10) -0.021(9) -0.005(5)
C29B 0.133(12) 0.085(8) 0.082(7) 0.012(6) -0.046(7) -0.061(7)
C30B 0.182(14) 0.096(9) 0.110(10) 0.025(7) 0.085(10) -0.054(9)
C31 0.063(2) 0.0524(18) 0.0472(17) -0.0174(14) 0.0025(15) 0.0069(16)
C32 0.086(3) 0.094(3) 0.080(3) -0.041(2) 0.036(2) -0.013(2)
O13 0.0462(12) 0.0817(16) 0.0458(12) -0.0041(11) 0.0201(10) -0.0022(11)
C33 0.062(2) 0.099(3) 0.0435(17) 0.0037(18) 0.0241(16) 0.007(2)
C34 0.086(3) 0.141(4) 0.057(2) -0.005(2) 0.018(2) 0.048(3)
O14 0.0426(11) 0.0500(11) 0.0283(9) -0.0058(8) -0.0038(8) 0.0112(9)
C35 0.077(3) 0.068(2) 0.073(2) -0.013(2) 0.002(2) 0.019(2)
C36 0.294(9) 0.093(4) 0.094(4) 0.019(3) 0.019(5) 0.102(5)

loop_
_atom_type_symbol
_atom_type_description
_atom_type_scat_dispersion_real
_atom_type_scat_dispersion_imag
_atom_type_scat_source
C C 0.0033 0.0016 'International Tables Vol C Tables 4.2.6.8 and 6.1.1.4'
H H 0.0000 0.0000 'International Tables Vol C Tables 4.2.6.8 and 6.1.1.4'
N N 0.0061 0.0033 'International Tables Vol C Tables 4.2.6.8 and 6.1.1.4'
O O 0.0106 0.0060 'International Tables Vol C Tables 4.2.6.8 and 6.1.1.4'
Mn Mn 0.3368 0.7283 'International Tables Vol C Tables 4.2.6.8 and 6.1.1.4'

loop_
_geom_angle_atom_site_label_1
_geom_angle_atom_site_label_2
_geom_angle_atom_site_label_3
_geom_angle
_geom_angle_site_symmetry_1
_geom_angle_site_symmetry_3
O1 Mn1 O7 92.66(7) . .
O1 Mn1 O2 175.16(7) . .
O7 Mn1 O2 88.28(7) . .
O1 Mn1 N1 88.19(7) . .
O7 Mn1 N1 167.57(8) . .
O2 Mn1 N1 89.87(7) . .
O1 Mn1 O8 91.62(7) . .
O7 Mn1 O8 96.65(7) . .
O2 Mn1 O8 92.98(7) . .
N1 Mn1 O8 95.72(7) . .
O1 Mn1 Mn3 31.10(4) . .
O7 Mn1 Mn3 62.31(5) . .
O2 Mn1 Mn3 150.51(5) . .
N1 Mn1 Mn3 119.29(5) . .
O8 Mn1 Mn3 88.59(5) . .
O1 Mn2 O4 175.29(7) . .
O1 Mn2 O3 89.93(6) . .
O4 Mn2 O3 90.85(6) . .
O1 Mn2 N3 88.07(7) . .
O4 Mn2 N3 90.62(7) . .
O3 Mn2 N3 173.06(8) . .
O1 Mn2 O9 93.13(7) . .
O4 Mn2 O9 91.44(7) . .
O3 Mn2 O9 94.60(7) . .
N3 Mn2 O9 92.15(8) . .
O1 Mn2 O3 90.10(6) . 7
O4 Mn2 O3 85.40(6) . 7
O3 Mn2 O3 82.19(6) . 7
N3 Mn2 O3 91.17(7) . 7
O9 Mn2 O3 175.44(6) . 7
O1 Mn2 Mn2 90.03(5) . 7
O4 Mn2 Mn2 87.18(5) . 7
O3 Mn2 Mn2 45.88(5) . 7
N3 Mn2 Mn2 127.46(6) . 7
O9 Mn2 Mn2 140.37(5) . 7
O3 Mn2 Mn2 36.31(4) 7 7
O6 Mn3 O1 168.60(7) . .
O6 Mn3 O5 87.43(7) . .
O1 Mn3 O5 90.80(6) . .
O6 Mn3 N5 89.91(7) . .
O1 Mn3 N5 90.31(7) . .
O5 Mn3 N5 171.98(8) . .
O6 Mn3 O10 93.41(8) . .
O1 Mn3 O10 97.97(7) . .
O5 Mn3 O10 96.03(8) . .
N5 Mn3 O10 91.68(8) . .
O6 Mn3 O12 86.44(7) . .
O1 Mn3 O12 82.36(6) . .
O5 Mn3 O12 91.68(7) . .
N5 Mn3 O12 80.59(7) . .
O10 Mn3 O12 172.27(7) . .
O6 Mn3 Mn1 147.90(5) . .
O1 Mn3 Mn1 30.84(4) . .
O5 Mn3 Mn1 121.46(5) . .
N5 Mn3 Mn1 59.48(5) . .
O10 Mn3 Mn1 96.71(6) . .
O12 Mn3 Mn1 79.58(4) . .
Mn2 O1 Mn1 121.00(8) . .
Mn2 O1 Mn3 120.75(8) . .
Mn1 O1 Mn3 118.05(7) . .
C1 O2 Mn1 123.21(14) . .
N1 O3 Mn2 113.65(11) . .
N1 O3 Mn2 112.50(11) . 7
Mn2 O3 Mn2 97.81(6) . 7
C8 O4 Mn2 122.49(13) . .
N3 O5 Mn3 117.31(12) . .
C15 O6 Mn3 124.75(15) . .
N5 O7 Mn1 116.45(12) . .
C22B O8 Mn1 121.0(6) . .
C22A O8 Mn1 136.4(11) . .
C22B O8 H8A 123.6 . .
C22A O8 H8A 120.4 . .
Mn1 O8 H8A 102.9 . .
C24 O9 Mn2 134.45(16) . .
C24 O9 H9A 112.9 . .
Mn2 O9 H9A 112.6 . .
C26 O10 Mn3 138.15(16) . .
C31 O12 Mn3 124.40(17) . .
C31 O12 H12A 107.6 . .
Mn3 O12 H12A 111.0 . .
C7 N1 O3 114.11(16) . .
C7 N1 Mn1 128.71(15) . .
O3 N1 Mn1 116.08(12) . .
C7 N2 H2A 117.9 . .
C7 N2 H2B 117.8 . .
H2A N2 H2B 120.1 . .
C14 N3 O5 113.26(18) . .
C14 N3 Mn2 127.70(15) . .
O5 N3 Mn2 118.10(13) . .
C14 N4 H4A 123.6 . .
C14 N4 H4B 118.6 . .
H4A N4 H4B 108.6 . .
C21 N5 O7 113.23(17) . .
C21 N5 Mn3 129.01(16) . .
O7 N5 Mn3 117.22(12) . .
C21 N6 H6A 123.5 . .
C21 N6 H6B 116.7 . .
H6A N6 H6B 116.7 . .
O2 C1 C2 118.2(2) . .
O2 C1 C6 123.5(2) . .
C2 C1 C6 118.3(2) . .
C3 C2 C1 120.9(2) . .
C3 C2 H2 119.5 . .
C1 C2 H2 119.5 . .
C4 C3 C2 121.1(2) . .
C4 C3 H3 119.5 . .
C2 C3 H3 119.5 . .
C3 C4 C5 119.1(2) . .
C3 C4 H4 120.5 . .
C5 C4 H4 120.5 . .
C4 C5 C6 121.3(2) . .
C4 C5 H5 119.3 . .
C6 C5 H5 119.3 . .
C5 C6 C1 119.3(2) . .
C5 C6 C7 118.2(2) . .
C1 C6 C7 122.5(2) . .
N1 C7 N2 121.0(2) . .
N1 C7 C6 119.21(19) . .
N2 C7 C6 119.8(2) . .
O4 C8 C9 117.8(2) . .
O4 C8 C13 123.3(2) . .
C9 C8 C13 118.9(2) . .
C10 C9 C8 121.3(2) . .
C10 C9 H9 119.3 . .
C8 C9 H9 119.3 . .
C9 C10 C11 120.3(2) . .
C9 C10 H10 119.8 . .
C11 C10 H10 119.8 . .
C10 C11 C12 119.5(2) . .
C10 C11 H11 120.2 . .
C12 C11 H11 120.2 . .
C11 C12 C13 121.4(2) . .
C11 C12 H12 119.3 . .
C13 C12 H12 119.3 . .
C12 C13 C8 118.4(2) . .
C12 C13 C14 119.0(2) . .
C8 C13 C14 122.6(2) . .
N3 C14 N4 119.2(2) . .
N3 C14 C13 120.3(2) . .
N4 C14 C13 120.4(2) . .
O6 C15 C16 117.4(2) . .
O6 C15 C20 123.8(2) . .
C16 C15 C20 118.8(2) . .
C17 C16 C15 121.1(2) . .
C17 C16 H16 119.4 . .
C15 C16 H16 119.4 . .
C18 C17 C16 120.4(2) . .
C18 C17 H17 119.8 . .
C16 C17 H17 119.8 . .
C19 C18 C17 119.4(2) . .
C19 C18 H18 120.3 . .
C17 C18 H18 120.3 . .
C18 C19 C20 121.7(2) . .
C18 C19 H19 119.2 . .
C20 C19 H19 119.2 . .
C19 C20 C15 118.6(2) . .
C19 C20 C21 119.0(2) . .
C15 C20 C21 122.42(19) . .
N5 C21 N6 119.5(2) . .
N5 C21 C20 119.9(2) . .
N6 C21 C20 120.58(19) . .
O8 C22A C23A 114.6(17) . .
O8 C22A H22A 108.6 . .
C23A C22A H22A 108.6 . .
O8 C22A H22B 108.6 . .
C23A C22A H22B 108.6 . .
H22A C22A H22B 107.6 . .
O8 C22B C23B 112.4(9) . .
O8 C22B H22C 109.1 . .
C23B C22B H22C 109.1 . .
O8 C22B H22D 109.1 . .
C23B C22B H22D 109.1 . .
H22C C22B H22D 107.9 . .
C22B C23B H23D 109.5 . .
C22B C23B H23E 109.5 . .
H23D C23B H23E 109.5 . .
C22B C23B H23F 109.5 . .
H23D C23B H23F 109.5 . .
H23E C23B H23F 109.5 . .
O9 C24 C25 109.6(3) . .
O9 C24 C25B 102.2(6) . .
C25 C24 C25B 134.8(6) . .
O9 C24 H24A 109.7 . .
C25 C24 H24A 109.7 . .
O9 C24 H24B 109.7 . .
C25 C24 H24B 109.7 . .
C25B C24 H24B 87.8 . .
H24A C24 H24B 108.2 . .
O9 C24 H24C 111.3 . .
C25 C24 H24C 86.4 . .
C25B C24 H24C 111.2 . .
H24A C24 H24C 126.9 . .
O9 C24 H24D 111.3 . .
C25B C24 H24D 111.5 . .
H24A C24 H24D 85.0 . .
H24B C24 H24D 128.9 . .
H24C C24 H24D 109.2 . .
C24 C25 H25A 109.5 . .
H24D C25 H25A 83.8 . .
C24 C25 H25B 109.5 . .
H24D C25 H25B 101.8 . .
C24 C25 H25C 109.5 . .
H24D C25 H25C 138.6 . .
C24 C25B H25D 109.5 . .
C24 C25B H25E 109.5 . .
H25D C25B H25E 109.5 . .
C24 C25B H25F 109.5 . .
H25D C25B H25F 109.5 . .
H25E C25B H25F 109.5 . .
O10 C26 O11 124.0(2) . .
O10 C26 C27 117.8(2) . .
O11 C26 C27 118.1(2) . .
C30A C27 C29B 133.5(8) . .
C30A C27 C28B 64.5(8) . .
C29B C27 C28B 116.5(8) . .
C30A C27 C26 113.9(5) . .
C29B C27 C26 109.3(5) . .
C28B C27 C26 108.5(4) . .
C29B C27 C30B 105.7(8) . .
C28B C27 C30B 107.8(9) . .
C26 C27 C30B 108.9(5) . .
C30A C27 C29A 110.8(9) . .
C28B C27 C29A 146.2(6) . .
C26 C27 C29A 103.8(5) . .
C30B C27 C29A 70.0(8) . .
C30A C27 C28A 110.1(6) . .
C29B C27 C28A 66.5(7) . .
C28B C27 C28A 52.6(7) . .
C26 C27 C28A 112.1(3) . .
C30B C27 C28A 138.5(5) . .
C29A C27 C28A 105.6(7) . .
C27 C28A H28A 109.5 . .
C27 C28A H28B 109.5 . .
C27 C28A H28C 109.5 . .
C27 C29A H29A 109.5 . .
C27 C29A H29B 109.5 . .
C27 C29A H29C 109.5 . .
C27 C30A H30A 109.5 . .
C27 C30A H30B 109.5 . .
C27 C30A H30C 109.5 . .
C27 C28B H28D 109.5 . .
C27 C28B H28E 109.5 . .
H28D C28B H28E 109.5 . .
C27 C28B H28F 109.5 . .
H28D C28B H28F 109.5 . .
H28E C28B H28F 109.5 . .
C27 C29B H29D 109.5 . .
C27 C29B H29E 109.5 . .
H29D C29B H29E 109.5 . .
C27 C29B H29F 109.5 . .
H29D C29B H29F 109.5 . .
H29E C29B H29F 109.5 . .
C27 C30B H30D 109.5 . .
C27 C30B H30E 109.4 . .
H30D C30B H30E 109.5 . .
C27 C30B H30F 109.5 . .
H30D C30B H30F 109.5 . .
H30E C30B H30F 109.5 . .
C32 C31 O12 112.7(3) . .
C32 C31 H31A 109.1 . .
O12 C31 H31A 109.1 . .
C32 C31 H31B 109.1 . .
O12 C31 H31B 109.1 . .
H31A C31 H31B 107.8 . .
C31 C32 H32A 109.5 . .
C31 C32 H32B 109.5 . .
H32A C32 H32B 109.5 . .
C31 C32 H32C 109.5 . .
H32A C32 H32C 109.5 . .
H32B C32 H32C 109.5 . .
C33 O13 H13A 106.2 . .
O13 C33 C34 110.0(3) . .
O13 C33 H33A 109.7 . .
C34 C33 H33A 109.7 . .
O13 C33 H33B 109.7 . .
C34 C33 H33B 109.7 . .
H33A C33 H33B 108.2 . .
C33 C34 H34A 109.5 . .
C33 C34 H34B 109.5 . .
H34A C34 H34B 109.5 . .
C33 C34 H34C 109.5 . .
H34A C34 H34C 109.5 . .
H34B C34 H34C 109.5 . .
C35 O14 H14A 109.3 . .
C36 C35 O14 115.0(3) . .
C36 C35 H35A 108.5 . .
O14 C35 H35A 108.5 . .
C36 C35 H35B 108.5 . .
O14 C35 H35B 108.5 . .
H35A C35 H35B 107.5 . .
C35 C36 H36A 109.5 . .
C35 C36 H36B 109.5 . .
H36A C36 H36B 109.5 . .
C35 C36 H36C 109.5 . .
H36A C36 H36C 109.5 . .
H36B C36 H36C 109.5 . .
C38 O15 C37 54.1(11) 2_655 .
C38 C37 C37 81.1(16) 2_655 2_655
C38 C37 O15 51.9(11) 2_655 .
C37 C37 O15 130.0(14) 2_655 .
C38 C37 C38 79.5(16) 2_655 .
C37 C37 C38 47.6(11) 2_655 .
O15 C37 C38 101.3(13) . .
O15 C38 C37 74.1(14) 2_655 2_655
O15 C38 C37 122.8(18) 2_655 .
C37 C38 C37 51.3(15) 2_655 .
O15 C38 C38 101.3(17) 2_655 2_655
C37 C38 C38 60.1(12) 2_655 2_655

loop_
_geom_bond_atom_site_label_1
_geom_bond_atom_site_label_2
_geom_bond_distance
_geom_bond_site_symmetry_2
Mn1 O1 1.8732(15) .
Mn1 O7 1.8810(15) .
Mn1 O2 1.8832(15) .
Mn1 N1 1.9595(17) .
Mn1 O8 2.1721(18) .
Mn1 Mn3 3.2243(5) .
Mn2 O1 1.8731(14) .
Mn2 O4 1.9120(15) .
Mn2 O3 1.9245(15) .
Mn2 N3 1.9639(18) .
Mn2 O9 2.1820(17) .
Mn2 O3 2.3330(15) 7
Mn2 Mn2 3.2199(7) 7
Mn3 O6 1.8796(16) .
Mn3 O1 1.8874(14) .
Mn3 O5 1.8892(16) .
Mn3 N5 1.9619(19) .
Mn3 O10 2.1291(19) .
Mn3 O12 2.5023(18) .
O2 C1 1.332(3) .
O3 N1 1.406(2) .
O3 Mn2 2.3330(15) 7
O4 C8 1.346(3) .
O5 N3 1.382(2) .
O6 C15 1.334(3) .
O7 N5 1.395(2) .
O8 C22B 1.413(16) .
O8 C22A 1.42(3) .
O8 H8A 0.8820 .
O9 C24 1.425(3) .
O9 H9A 0.8595 .
O10 C26 1.240(3) .
O11 C26 1.263(3) .
O12 C31 1.439(3) .
O12 H12A 0.9226 .
N1 C7 1.304(3) .
N2 C7 1.333(3) .
N2 H2A 0.8608 .
N2 H2B 0.9199 .
N3 C14 1.302(3) .
N4 C14 1.332(3) .
N4 H4A 0.8287 .
N4 H4B 0.9130 .
N5 C21 1.305(3) .
N6 C21 1.334(3) .
N6 H6A 0.9223 .
N6 H6B 0.8960 .
C1 C2 1.399(3) .
C1 C6 1.407(3) .
C2 C3 1.377(4) .
C2 H2 0.9500 .
C3 C4 1.372(4) .
C3 H3 0.9500 .
C4 C5 1.380(4) .
C4 H4 0.9500 .
C5 C6 1.398(3) .
C5 H5 0.9500 .
C6 C7 1.467(3) .
C8 C9 1.390(3) .
C8 C13 1.404(3) .
C9 C10 1.371(4) .
C9 H9 0.9500 .
C10 C11 1.372(4) .
C10 H10 0.9500 .
C11 C12 1.375(4) .
C11 H11 0.9500 .
C12 C13 1.401(3) .
C12 H12 0.9500 .
C13 C14 1.465(3) .
C15 C16 1.396(3) .
C15 C20 1.403(3) .
C16 C17 1.377(3) .
C16 H16 0.9500 .
C17 C18 1.373(4) .
C17 H17 0.9500 .
C18 C19 1.373(4) .
C18 H18 0.9500 .
C19 C20 1.401(3) .
C19 H19 0.9500 .
C20 C21 1.473(3) .
C22A C23A 1.43(2) .
C22A H22A 0.9900 .
C22A H22B 0.9900 .
C23A H23A 0.9800 .
C23A H23B 0.9800 .
C23A H23C 0.9800 .
C22B C23B 1.447(15) .
C22B H22C 0.9900 .
C22B H22D 0.9900 .
C23B H23D 0.9800 .
C23B H23E 0.9800 .
C23B H23F 0.9800 .
C24 C25 1.557(5) .
C24 C25B 1.692(17) .
C24 H24A 0.9900 .
C24 H24B 0.9900 .
C24 H24C 0.9700 .
C24 H24D 0.9700 .
C25 H24D 0.8133 .
C25 H25A 0.9800 .
C25 H25B 0.9800 .
C25 H25C 0.9800 .
C25B H25D 0.9800 .
C25B H25E 0.9800 .
C25B H25F 0.9800 .
C26 C27 1.517(4) .
C27 C30A 1.446(9) .
C27 C29B 1.456(9) .
C27 C28B 1.463(9) .
C27 C30B 1.519(12) .
C27 C29A 1.539(12) .
C27 C28A 1.559(7) .
C28A H28A 0.9800 .
C28A H28B 0.9800 .
C28A H28C 0.9800 .
C29A H29A 0.9800 .
C29A H29B 0.9800 .
C29A H29C 0.9800 .
C30A H30A 0.9800 .
C30A H30B 0.9800 .
C30A H30C 0.9800 .
C28B H28D 0.9800 .
C28B H28E 0.9800 .
C28B H28F 0.9800 .
C29B H29D 0.9800 .
C29B H29E 0.9800 .
C29B H29F 0.9800 .
C30B H30D 0.9800 .
C30B H30E 0.9800 .
C30B H30F 0.9800 .
C31 C32 1.427(5) .
C31 H31A 0.9900 .
C31 H31B 0.9900 .
C32 H32A 0.9800 .
C32 H32B 0.9800 .
C32 H32C 0.9800 .
O13 C33 1.412(4) .
O13 H13A 0.8469 .
C33 C34 1.451(5) .
C33 H33A 0.9900 .
C33 H33B 0.9900 .
C34 H34A 0.9800 .
C34 H34B 0.9800 .
C34 H34C 0.9800 .
O14 C35 1.407(4) .
O14 H14A 0.9401 .
C35 C36 1.403(6) .
C35 H35A 0.9900 .
C35 H35B 0.9900 .
C36 H36A 0.9800 .
C36 H36B 0.9800 .
C36 H36C 0.9800 .
O15 C38 1.142(17) 2_655
O15 C37 1.396(18) .
C37 C38 1.18(2) 2_655
C37 C37 1.24(3) 2_655
C37 C38 1.573(19) .
C38 O15 1.142(17) 2_655
C38 C37 1.18(2) 2_655
C38 C38 1.78(3) 2_655
